data_2224791
loop_
_publ_author_name
'Jasinski, Jerry P.'
'Butcher, Ray J.'
'Narayana, B.'
'Veena, K.'
'Yathirajan, H. S.'

_publ_section_title
;
 (2<i>E</i>)-1-(3-Chlorophenyl)-3-phenylprop-2-en-1-one
;
_journal_coeditor_code TK2596
_journal_issue 1
_journal_name_full 'Acta Crystallographica Section E'
_journal_page_first o157
_journal_paper_doi 10.1107/S1600536809053458
_journal_volume 66
_journal_year 2010
_chemical_formula_iupac 'C15 H11 Cl O'
_chemical_formula_moiety 'C15 H11 Cl O'
_chemical_formula_sum 'C15 H11 Cl O'
_chemical_formula_weight 242.69
_chemical_name_systematic
;
(2<i>E</i>)-1-(3-Chlorophenyl)-3-phenylprop-2-en-1-one
;
_space_group_IT_number 2
_symmetry_cell_setting triclinic
_symmetry_space_group_name_Hall '-P 1'
_symmetry_space_group_name_H-M 'P -1'
_atom_sites_solution_hydrogens geom
_atom_sites_solution_primary direct
_atom_sites_solution_secondary difmap
_cell_angle_alpha 83.182(11)
_cell_angle_beta 89.422(10)
_cell_angle_gamma 86.662(11)
_cell_formula_units_Z 2
_cell_length_a 5.8388(7)
_cell_length_b 7.5975(11)
_cell_length_c 13.1300(16)
_cell_measurement_reflns_used 3077
_cell_measurement_temperature 110(2)
_cell_measurement_theta_max 73.8
_cell_measurement_theta_min 5.9
_cell_volume 577.35(13)
_computing_cell_refinement '<i>CrysAlis RED</i> (Oxford Diffraction, 2007)'
_computing_data_collection '<i>CrysAlis Pro</i> (Oxford Diffraction, 2007)'
_computing_data_reduction '<i>CrysAlis RED</i> (Oxford Diffraction, 2007)'
_computing_molecular_graphics '<i>SHELXTL</i> (Sheldrick, 2008)'
_computing_publication_material '<i>SHELXTL</i> (Sheldrick, 2008)'
_computing_structure_refinement '<i>SHELXL97</i>) (Sheldrick, 2008)'
_computing_structure_solution '<i>SHELXS97</i> (Sheldrick, 2008)'
_diffrn_ambient_temperature 110(2)
_diffrn_detector_area_resol_mean 10.5081
_diffrn_measured_fraction_theta_full 0.995
_diffrn_measured_fraction_theta_max 0.959
_diffrn_measurement_device_type 'Oxford Diffraction Xcalibur diffractometer with a Ruby (Gemini Cu) detector'
_diffrn_measurement_method '\w scans'
_diffrn_radiation_monochromator graphite
_diffrn_radiation_source 'Enhance (Cu) X-ray Source'
_diffrn_radiation_type CuK\a
_diffrn_radiation_wavelength 1.54184
_diffrn_reflns_av_R_equivalents 0.017
_diffrn_reflns_av_sigmaI/netI 0.016
_diffrn_reflns_limit_h_max 5
_diffrn_reflns_limit_h_min -7
_diffrn_reflns_limit_k_max 9
_diffrn_reflns_limit_k_min -9
_diffrn_reflns_limit_l_max 15
_diffrn_reflns_limit_l_min -16
_diffrn_reflns_number 3661
_diffrn_reflns_theta_full 67.5
_diffrn_reflns_theta_max 73.8
_diffrn_reflns_theta_min 5.9
_diffrn_standards_decay_% <2%
_diffrn_standards_number 0
_exptl_absorpt_coefficient_mu 2.737
_exptl_absorpt_correction_T_max 1.000
_exptl_absorpt_correction_T_min 0.541
_exptl_absorpt_correction_type multi-scan
_exptl_absorpt_process_details
;
(CrysAlis RED; Oxford Diffraction, 2007)
;
_exptl_crystal_colour colorless
_exptl_crystal_density_diffrn 1.396
_exptl_crystal_density_method 'not measured'
_exptl_crystal_description prism
_exptl_crystal_F_000 252
_exptl_crystal_size_max 0.50
_exptl_crystal_size_mid 0.32
_exptl_crystal_size_min 0.28
_refine_diff_density_max 0.34
_refine_diff_density_min -0.22
_refine_ls_extinction_method none
_refine_ls_goodness_of_fit_ref 1.02
_refine_ls_hydrogen_treatment constr
_refine_ls_matrix_type full
_refine_ls_number_parameters 154
_refine_ls_number_reflns 2243
_refine_ls_number_restraints 0
_refine_ls_restrained_S_all 1.02
_refine_ls_R_factor_all 0.038
_refine_ls_R_factor_gt 0.036
_refine_ls_shift/su_max_lt 0.001
_refine_ls_shift/su_mean 0.000
_refine_ls_structure_factor_coef Fsqd
_refine_ls_weighting_details 'calc w=1/[\s^2^(Fo^2^)+(0.0647P)^2^+0.2987P] where P=(Fo^2^+2Fc^2^)/3'
_refine_ls_weighting_scheme calc
_refine_ls_wR_factor_gt 0.098
_refine_ls_wR_factor_ref 0.099
_reflns_number_gt 2148
_reflns_number_total 2243
_reflns_threshold_expression I>2\s(I)
_cod_data_source_file tk2596.cif
_cod_data_source_block I
_cod_database_code 2224791
_cod_database_fobs_code 2224791

loop_
_symmetry_equiv_pos_as_xyz
'x, y, z'
'-x, -y, -z'

loop_
_atom_site_type_symbol
_atom_site_label
_atom_site_fract_x
_atom_site_fract_y
_atom_site_fract_z
_atom_site_U_iso_or_equiv
_atom_site_adp_type
_atom_site_calc_flag
_atom_site_refinement_flags
_atom_site_occupancy
_atom_site_disorder_assembly
_atom_site_disorder_group
Cl Cl 0.32652(6) 0.68985(5) 0.56518(3) 0.02296(15) Uani d . 1 . .
O O 0.27901(18) 0.72419(15) 0.96930(8) 0.0224(3) Uani d . 1 . .
C C1 0.5736(2) 0.67070(18) 0.84979(11) 0.0160(3) Uani d . 1 . .
C C2 0.4270(2) 0.69988(18) 0.76536(11) 0.0162(3) Uani d . 1 . .
H H2A 0.2759 0.7510 0.7719 0.019 Uiso calc R 1 . .
C C3 0.5060(3) 0.65289(19) 0.67198(11) 0.0165(3) Uani d . 1 . .
C C4 0.7258(3) 0.57602(19) 0.66031(12) 0.0189(3) Uani d . 1 . .
H H4A 0.7771 0.5448 0.5956 0.023 Uiso calc R 1 . .
C C5 0.8677(3) 0.54612(19) 0.74507(12) 0.0193(3) Uani d . 1 . .
H H5A 1.0170 0.4916 0.7387 0.023 Uiso calc R 1 . .
C C6 0.7950(2) 0.59463(19) 0.83940(12) 0.0177(3) Uani d . 1 . .
H H6A 0.8955 0.5762 0.8966 0.021 Uiso calc R 1 . .
C C7 0.4848(3) 0.72066(19) 0.95085(11) 0.0175(3) Uani d . 1 . .
C C8 0.6548(3) 0.7663(2) 1.02521(12) 0.0192(3) Uani d . 1 . .
H H8A 0.8081 0.7850 1.0035 0.023 Uiso calc R 1 . .
C C9 0.5952(2) 0.78129(19) 1.12239(11) 0.0170(3) Uani d . 1 . .
H H9A 0.4423 0.7560 1.1418 0.020 Uiso calc R 1 . .
C C10 0.7434(2) 0.83314(19) 1.20198(11) 0.0161(3) Uani d . 1 . .
C C11 0.9534(3) 0.90987(19) 1.17865(11) 0.0180(3) Uani d . 1 . .
H H11A 1.0036 0.9293 1.1094 0.022 Uiso calc R 1 . .
C C12 1.0875(3) 0.95730(19) 1.25607(12) 0.0194(3) Uani d . 1 . .
H H12A 1.2287 1.0103 1.2396 0.023 Uiso calc R 1 . .
C C13 1.0172(3) 0.9280(2) 1.35792(12) 0.0217(3) Uani d . 1 . .
H H13A 1.1107 0.9600 1.4108 0.026 Uiso calc R 1 . .
C C14 0.8103(3) 0.8519(2) 1.38218(12) 0.0221(3) Uani d . 1 . .
H H14A 0.7623 0.8313 1.4517 0.026 Uiso calc R 1 . .
C C15 0.6734(3) 0.80576(19) 1.30478(12) 0.0185(3) Uani d . 1 . .
H H15A 0.5309 0.7552 1.3217 0.022 Uiso calc R 1 . .

loop_
_atom_site_aniso_label
_atom_site_aniso_U_11
_atom_site_aniso_U_22
_atom_site_aniso_U_33
_atom_site_aniso_U_12
_atom_site_aniso_U_13
_atom_site_aniso_U_23
Cl 0.0222(2) 0.0308(2) 0.0164(2) 0.00195(15) -0.00390(14) -0.00610(14)
O 0.0149(5) 0.0340(6) 0.0190(5) -0.0032(4) 0.0000(4) -0.0044(4)
C1 0.0171(7) 0.0139(6) 0.0173(7) -0.0054(5) 0.0001(5) -0.0010(5)
C2 0.0140(7) 0.0149(7) 0.0198(7) -0.0028(5) 0.0000(5) -0.0019(5)
C3 0.0177(7) 0.0173(7) 0.0152(7) -0.0036(5) -0.0023(5) -0.0031(5)
C4 0.0209(7) 0.0165(7) 0.0203(7) -0.0034(5) 0.0034(6) -0.0050(6)
C5 0.0145(7) 0.0156(7) 0.0277(8) -0.0003(5) 0.0009(6) -0.0030(6)
C6 0.0161(7) 0.0160(7) 0.0208(7) -0.0032(5) -0.0023(5) -0.0001(5)
C7 0.0175(7) 0.0168(7) 0.0179(7) -0.0030(5) -0.0005(5) -0.0002(5)
C8 0.0166(7) 0.0213(7) 0.0199(7) -0.0033(6) -0.0009(6) -0.0023(6)
C9 0.0143(7) 0.0154(7) 0.0212(7) -0.0003(5) -0.0004(5) -0.0021(5)
C10 0.0155(7) 0.0139(6) 0.0188(7) 0.0015(5) -0.0010(5) -0.0030(5)
C11 0.0173(7) 0.0175(7) 0.0189(7) -0.0001(5) 0.0011(5) -0.0024(5)
C12 0.0161(7) 0.0156(7) 0.0264(8) -0.0011(5) -0.0017(6) -0.0020(6)
C13 0.0228(8) 0.0201(7) 0.0227(8) 0.0003(6) -0.0064(6) -0.0046(6)
C14 0.0268(8) 0.0221(8) 0.0171(7) 0.0001(6) 0.0010(6) -0.0027(6)
C15 0.0172(7) 0.0166(7) 0.0220(8) -0.0010(5) 0.0029(6) -0.0032(6)

loop_
_atom_type_symbol
_atom_type_description
_atom_type_scat_dispersion_real
_atom_type_scat_dispersion_imag
_atom_type_scat_source
C C 0.0181 0.0091 'International Tables Vol C Tables 4.2.6.8 and 6.1.1.4'
H H 0.0000 0.0000 'International Tables Vol C Tables 4.2.6.8 and 6.1.1.4'
O O 0.0492 0.0322 'International Tables Vol C Tables 4.2.6.8 and 6.1.1.4'
Cl Cl 0.3639 0.7018 'International Tables Vol C Tables 4.2.6.8 and 6.1.1.4'

loop_
_geom_angle_atom_site_label_1
_geom_angle_atom_site_label_2
_geom_angle_atom_site_label_3
_geom_angle_site_symmetry_1
_geom_angle_site_symmetry_3
_geom_angle
_geom_angle_publ_flag
C2 C1 C6 . . 120.12(14) ?
C2 C1 C7 . . 118.15(13) ?
C6 C1 C7 . . 121.73(13) ?
C3 C2 C1 . . 118.72(13) ?
C3 C2 H2A . . 120.6 ?
C1 C2 H2A . . 120.6 ?
C2 C3 C4 . . 121.96(13) ?
C2 C3 Cl . . 119.50(11) ?
C4 C3 Cl . . 118.54(11) ?
C5 C4 C3 . . 118.53(14) ?
C5 C4 H4A . . 120.7 ?
C3 C4 H4A . . 120.7 ?
C4 C5 C6 . . 120.91(14) ?
C4 C5 H5A . . 119.5 ?
C6 C5 H5A . . 119.5 ?
C5 C6 C1 . . 119.74(14) ?
C5 C6 H6A . . 120.1 ?
C1 C6 H6A . . 120.1 ?
O C7 C8 . . 122.19(14) ?
O C7 C1 . . 120.25(13) ?
C8 C7 C1 . . 117.56(13) ?
C9 C8 C7 . . 120.80(14) ?
C9 C8 H8A . . 119.6 ?
C7 C8 H8A . . 119.6 ?
C8 C9 C10 . . 126.15(14) ?
C8 C9 H9A . . 116.9 ?
C10 C9 H9A . . 116.9 ?
C15 C10 C11 . . 118.75(13) ?
C15 C10 C9 . . 119.08(13) ?
C11 C10 C9 . . 122.18(13) ?
C12 C11 C10 . . 120.27(14) ?
C12 C11 H11A . . 119.9 ?
C10 C11 H11A . . 119.9 ?
C11 C12 C13 . . 120.46(14) ?
C11 C12 H12A . . 119.8 ?
C13 C12 H12A . . 119.8 ?
C14 C13 C12 . . 119.92(14) ?
C14 C13 H13A . . 120.0 ?
C12 C13 H13A . . 120.0 ?
C13 C14 C15 . . 119.97(14) ?
C13 C14 H14A . . 120.0 ?
C15 C14 H14A . . 120.0 ?
C14 C15 C10 . . 120.63(14) ?
C14 C15 H15A . . 119.7 ?
C10 C15 H15A . . 119.7 ?

loop_
_geom_bond_atom_site_label_1
_geom_bond_atom_site_label_2
_geom_bond_site_symmetry_2
_geom_bond_distance
_geom_bond_publ_flag
Cl C3 . 1.7452(15) ?
O C7 . 1.2226(19) ?
C1 C2 . 1.396(2) ?
C1 C6 . 1.397(2) ?
C1 C7 . 1.502(2) ?
C2 C3 . 1.385(2) ?
C2 H2A . 0.9500 ?
C3 C4 . 1.393(2) ?
C4 C5 . 1.383(2) ?
C4 H4A . 0.9500 ?
C5 C6 . 1.389(2) ?
C5 H5A . 0.9500 ?
C6 H6A . 0.9500 ?
C7 C8 . 1.483(2) ?
C8 C9 . 1.335(2) ?
C8 H8A . 0.9500 ?
C9 C10 . 1.467(2) ?
C9 H9A . 0.9500 ?
C10 C15 . 1.402(2) ?
C10 C11 . 1.404(2) ?
C11 C12 . 1.383(2) ?
C11 H11A . 0.9500 ?
C12 C13 . 1.391(2) ?
C12 H12A . 0.9500 ?
C13 C14 . 1.387(2) ?
C13 H13A . 0.9500 ?
C14 C15 . 1.389(2) ?
C14 H14A . 0.9500 ?
C15 H15A . 0.9500 ?

loop_
_geom_hbond_atom_site_label_D
_geom_hbond_atom_site_label_H
_geom_hbond_atom_site_label_A
_geom_hbond_site_symmetry_A
_geom_hbond_distance_DH
_geom_hbond_distance_HA
_geom_hbond_distance_DA
_geom_hbond_angle_DHA
C2 H2A Cg2 2_677 0.95 2.90 3.5541(16) 127
C5 H5A Cg2 2_767 0.95 2.90 3.5338(17) 125
C12 H12A Cg1 2_777 0.95 2.92 3.6040(17) 130

loop_
_geom_torsion_atom_site_label_1
_geom_torsion_atom_site_label_2
_geom_torsion_atom_site_label_3
_geom_torsion_atom_site_label_4
_geom_torsion_site_symmetry_1
_geom_torsion_site_symmetry_2
_geom_torsion_site_symmetry_3
_geom_torsion_site_symmetry_4
_geom_torsion
_geom_torsion_publ_flag
C6 C1 C2 C3 . . . . -0.3(2) ?
C7 C1 C2 C3 . . . . -179.41(12) ?
C1 C2 C3 C4 . . . . 0.7(2) ?
C1 C2 C3 Cl . . . . -179.48(10) ?
C2 C3 C4 C5 . . . . 0.1(2) ?
Cl C3 C4 C5 . . . . -179.76(11) ?
C3 C4 C5 C6 . . . . -1.2(2) ?
C4 C5 C6 C1 . . . . 1.6(2) ?
C2 C1 C6 C5 . . . . -0.8(2) ?
C7 C1 C6 C5 . . . . 178.26(12) ?
C2 C1 C7 O . . . . 26.0(2) ?
C6 C1 C7 O . . . . -153.08(14) ?
C2 C1 C7 C8 . . . . -153.42(13) ?
C6 C1 C7 C8 . . . . 27.50(19) ?
O C7 C8 C9 . . . . 12.5(2) ?
C1 C7 C8 C9 . . . . -168.11(14) ?
C7 C8 C9 C10 . . . . -177.12(13) ?
C8 C9 C10 C15 . . . . -166.17(15) ?
C8 C9 C10 C11 . . . . 14.0(2) ?
C15 C10 C11 C12 . . . . 0.0(2) ?
C9 C10 C11 C12 . . . . 179.79(13) ?
C10 C11 C12 C13 . . . . 0.6(2) ?
C11 C12 C13 C14 . . . . -0.5(2) ?
C12 C13 C14 C15 . . . . -0.2(2) ?
C13 C14 C15 C10 . . . . 0.9(2) ?
C11 C10 C15 C14 . . . . -0.7(2) ?
C9 C10 C15 C14 . . . . 179.46(13) ?

loop_
_cod_related_entry_id
_cod_related_entry_database
_cod_related_entry_code
1 ChemSpider 554537
